data_7216165
loop_
_publ_author_name
'Jia, Li'
'Hui, Yan-Chun'
'Li, Zongsheng'
'Sun, Hao-Ling'
'Wang, Zhenqiang'

_publ_section_title
;
 Luminescent lanthanide-2-phenylpyrimidine-carboxylate frameworks:
 structure and luminescence tuning
;
_journal_issue 28
_journal_name_full CrystEngComm
_journal_page_first 6483
_journal_paper_doi 10.1039/c4ce00360h
_journal_volume 16
_journal_year 2014
_chemical_formula_sum 'C31 H19 N4 O6 Tb'
_chemical_formula_weight 702.42
_chemical_name_systematic
; 
 ? 
;
_space_group_IT_number 14
_symmetry_cell_setting monoclinic
_symmetry_space_group_name_Hall '-P 2ybc'
_symmetry_space_group_name_H-M 'P 1 21/c 1'
_atom_sites_solution_hydrogens geom
_atom_sites_solution_primary direct
_atom_sites_solution_secondary difmap
_audit_creation_method SHELXL-97
_cell_angle_alpha 90.00
_cell_angle_beta 100.697(1)
_cell_angle_gamma 90.00
_cell_formula_units_Z 4
_cell_length_a 10.330(1)
_cell_length_b 20.786(1)
_cell_length_c 12.908(1)
_cell_measurement_reflns_used 6368
_cell_measurement_temperature 296(2)
_cell_measurement_theta_max 27.51
_cell_measurement_theta_min 2.52
_cell_volume 2723.4(4)
_computing_cell_refinement 'Bruker SMART'
_computing_data_collection 'Bruker SMART'
_computing_data_reduction 'Bruker SAINT'
_computing_molecular_graphics 'Bruker SHELXTL'
_computing_publication_material 'Bruker SHELXTL'
_computing_structure_refinement 'Bruker SHELXTL'
_computing_structure_solution 'Bruker SHELXTL'
_diffrn_ambient_temperature 296(2)
_diffrn_measured_fraction_theta_full 0.986
_diffrn_measured_fraction_theta_max 0.986
_diffrn_measurement_device_type 'CCD area detector'
_diffrn_measurement_method 'phi and omega scans'
_diffrn_radiation_monochromator graphite
_diffrn_radiation_source 'fine-focus sealed tube'
_diffrn_radiation_type MoK\a
_diffrn_radiation_wavelength 0.71073
_diffrn_reflns_av_R_equivalents 0.0270
_diffrn_reflns_av_sigmaI/netI 0.0338
_diffrn_reflns_limit_h_max 13
_diffrn_reflns_limit_h_min -13
_diffrn_reflns_limit_k_max 26
_diffrn_reflns_limit_k_min -27
_diffrn_reflns_limit_l_max 16
_diffrn_reflns_limit_l_min -12
_diffrn_reflns_number 16458
_diffrn_reflns_theta_full 27.64
_diffrn_reflns_theta_max 27.64
_diffrn_reflns_theta_min 1.88
_exptl_absorpt_coefficient_mu 2.650
_exptl_absorpt_correction_T_max 0.8160
_exptl_absorpt_correction_T_min 0.6193
_exptl_absorpt_correction_type multi-scan
_exptl_absorpt_process_details SADABS
_exptl_crystal_colour yellow
_exptl_crystal_density_diffrn 1.713
_exptl_crystal_density_method 'not measured'
_exptl_crystal_description rod
_exptl_crystal_F_000 1384
_exptl_crystal_size_max 0.20
_exptl_crystal_size_mid 0.10
_exptl_crystal_size_min 0.08
_refine_diff_density_max 0.491
_refine_diff_density_min -0.639
_refine_diff_density_rms 0.135
_refine_ls_extinction_method none
_refine_ls_goodness_of_fit_ref 1.051
_refine_ls_hydrogen_treatment constr
_refine_ls_matrix_type full
_refine_ls_number_parameters 379
_refine_ls_number_reflns 6262
_refine_ls_number_restraints 0
_refine_ls_restrained_S_all 1.051
_refine_ls_R_factor_all 0.0335
_refine_ls_R_factor_gt 0.0255
_refine_ls_shift/su_max 0.002
_refine_ls_shift/su_mean 0.000
_refine_ls_structure_factor_coef Fsqd
_refine_ls_weighting_details 'calc w=1/[\s^2^(Fo^2^)+(0.0317P)^2^+0.0000P] where P=(Fo^2^+2Fc^2^)/3'
_refine_ls_weighting_scheme calc
_refine_ls_wR_factor_gt 0.0608
_refine_ls_wR_factor_ref 0.0639
_reflns_number_gt 5318
_reflns_number_total 6262
_reflns_threshold_expression >2sigma(I)
_cod_data_source_file c4ce00360h2.cif
_cod_data_source_block 20110715a_0m
_cod_depositor_comments
;
The following automatic conversions were performed:

'_symmetry_cell_setting' value 'Monoclinic' changed to 'monoclinic'
according to
/usr/data/users/saulius/crontab/automatic-downloads/rss-feeds/RSC/lib/dictionaries/cif_core.dic
dictionary named 'cif_core.dic' version 2.4.2 from
2011-04-26.

'_exptl_absorpt_correction_type' value 'Multi-scan'
changed to 'multi-scan' according to
/usr/data/users/saulius/crontab/automatic-downloads/rss-feeds/RSC/lib/dictionaries/cif_core.dic
dictionary named 'cif_core.dic' version 2.4.2 from 2011-04-26.

Automatic conversion script
Id: cif_fix_values 2281 2013-09-26 08:29:07Z andrius 

 Adding full bibliography for 7216165--7216170.cif.
;
_cod_original_cell_volume 2723.4(2)
_cod_original_sg_symbol_H-M P2(1)/c
_cod_database_code 7216165

loop_
_symmetry_equiv_pos_as_xyz
'x, y, z'
'-x, y+1/2, -z+1/2'
'-x, -y, -z'
'x, -y-1/2, z-1/2'

loop_
_atom_site_label
_atom_site_type_symbol
_atom_site_fract_x
_atom_site_fract_y
_atom_site_fract_z
_atom_site_U_iso_or_equiv
_atom_site_adp_type
_atom_site_occupancy
_atom_site_symmetry_multiplicity
_atom_site_calc_flag
_atom_site_refinement_flags
C1 C 0.8296(3) 0.51565(14) 0.8007(2) 0.0300(6) Uani 1 1 d .
C2 C 0.9546(3) 0.53594(13) 0.7637(2) 0.0261(6) Uani 1 1 d .
C3 C 1.0530(2) 0.56689(13) 0.6281(2) 0.0251(5) Uani 1 1 d .
C4 C 1.0401(3) 0.58452(13) 0.5151(2) 0.0278(6) Uani 1 1 d .
C5 C 0.9177(3) 0.58488(16) 0.4507(2) 0.0400(7) Uani 1 1 d .
H5 H 0.8439 0.5737 0.4785 0.048 Uiso 1 1 calc R
C6 C 0.9026(3) 0.60154(17) 0.3459(2) 0.0470(8) Uani 1 1 d .
H6 H 0.8194 0.6007 0.3034 0.056 Uiso 1 1 calc R
C7 C 1.0094(4) 0.61928(18) 0.3039(3) 0.0506(9) Uani 1 1 d .
H7 H 0.9989 0.6327 0.2341 0.061 Uiso 1 1 calc R
C8 C 1.1317(4) 0.6170(2) 0.3660(3) 0.0594(11) Uani 1 1 d .
H8 H 1.2051 0.6275 0.3372 0.071 Uiso 1 1 calc R
C9 C 1.1484(3) 0.59940(17) 0.4713(2) 0.0435(8) Uani 1 1 d .
H9 H 1.2325 0.5976 0.5123 0.052 Uiso 1 1 calc R
C10 C 1.1844(2) 0.55081(13) 0.7881(2) 0.0244(5) Uani 1 1 d .
C11 C 1.3225(3) 0.54729(14) 0.8538(2) 0.0272(6) Uani 1 1 d .
C12 C 1.0756(3) 0.53445(13) 0.8315(2) 0.0286(6) Uani 1 1 d .
H12 H 1.0833 0.5231 0.9021 0.034 Uiso 1 1 calc R
C13 C 0.6455(3) 0.60387(14) 1.0416(2) 0.0304(6) Uani 1 1 d .
C14 C 0.7251(3) 0.66386(14) 1.0702(2) 0.0347(7) Uani 1 1 d .
C15 C 0.8079(4) 0.6865(2) 1.0056(3) 0.0637(11) Uani 1 1 d .
H15 H 0.8180 0.6637 0.9456 0.076 Uiso 1 1 calc R
C16 C 0.8756(5) 0.7435(3) 1.0314(5) 0.0973(18) Uani 1 1 d .
H16 H 0.9293 0.7597 0.9872 0.117 Uiso 1 1 calc R
C17 C 0.8646(6) 0.7757(2) 1.1198(5) 0.0984(19) Uani 1 1 d .
H17 H 0.9137 0.8130 1.1370 0.118 Uiso 1 1 calc R
C18 C 0.7831(5) 0.75492(19) 1.1849(4) 0.0732(13) Uani 1 1 d .
H18 H 0.7748 0.7781 1.2448 0.088 Uiso 1 1 calc R
C19 C 0.7128(3) 0.69823(16) 1.1595(3) 0.0460(8) Uani 1 1 d .
H19 H 0.6570 0.6833 1.2030 0.055 Uiso 1 1 calc R
C20 C 0.4528(4) 0.4587(2) 0.6150(3) 0.0594(10) Uani 1 1 d .
H20 H 0.4359 0.5020 0.6243 0.071 Uiso 1 1 calc R
C21 C 0.4053(4) 0.4306(3) 0.5161(3) 0.0796(16) Uani 1 1 d .
H21 H 0.3607 0.4553 0.4608 0.095 Uiso 1 1 calc R
C22 C 0.4252(5) 0.3683(4) 0.5029(4) 0.095(2) Uani 1 1 d .
H22 H 0.3942 0.3493 0.4378 0.114 Uiso 1 1 calc R
C23 C 0.4921(4) 0.3310(2) 0.5859(4) 0.0744(14) Uani 1 1 d .
C24 C 0.5126(6) 0.2643(3) 0.5791(6) 0.119(3) Uani 1 1 d .
H24 H 0.4814 0.2431 0.5159 0.142 Uiso 1 1 calc R
C25 C 0.5762(6) 0.2307(3) 0.6618(6) 0.114(2) Uani 1 1 d .
H25 H 0.5833 0.1862 0.6563 0.137 Uiso 1 1 calc R
C26 C 0.6329(5) 0.2617(2) 0.7580(5) 0.0779(14) Uani 1 1 d .
C27 C 0.7086(6) 0.2301(2) 0.8441(6) 0.101(2) Uani 1 1 d .
H27 H 0.7207 0.1858 0.8412 0.121 Uiso 1 1 calc R
C28 C 0.7639(6) 0.2625(2) 0.9306(5) 0.0927(17) Uani 1 1 d .
H28 H 0.8139 0.2411 0.9876 0.111 Uiso 1 1 calc R
C29 C 0.7451(4) 0.3294(2) 0.9342(4) 0.0695(12) Uani 1 1 d .
H29 H 0.7858 0.3519 0.9936 0.083 Uiso 1 1 calc R
C30 C 0.5407(3) 0.36308(19) 0.6823(3) 0.0499(9) Uani 1 1 d .
C31 C 0.6159(3) 0.32804(18) 0.7682(3) 0.0527(9) Uani 1 1 d .
N1 N 0.9419(2) 0.55306(11) 0.66236(17) 0.0272(5) Uani 1 1 d .
N2 N 1.1747(2) 0.56645(11) 0.68671(17) 0.0257(5) Uani 1 1 d .
N3 N 0.5201(3) 0.42635(14) 0.6951(2) 0.0425(7) Uani 1 1 d .
N4 N 0.6719(3) 0.36152(14) 0.8563(2) 0.0463(7) Uani 1 1 d .
O1 O 0.8416(2) 0.48338(10) 0.88405(17) 0.0404(5) Uani 1 1 d .
O2 O 0.71915(19) 0.53100(11) 0.74824(16) 0.0404(5) Uani 1 1 d .
O3 O 1.3315(2) 0.54998(11) 0.95125(15) 0.0385(5) Uani 1 1 d .
O4 O 1.41642(19) 0.54060(11) 0.80608(16) 0.0379(5) Uani 1 1 d .
O5 O 0.6557(2) 0.57662(10) 0.95687(17) 0.0442(5) Uani 1 1 d .
O6 O 0.5743(2) 0.58527(10) 1.10397(17) 0.0406(5) Uani 1 1 d .
Tb1 Tb 0.603937(11) 0.479174(6) 0.874412(9) 0.02493(5) Uani 1 1 d .

loop_
_atom_site_aniso_label
_atom_site_aniso_U_11
_atom_site_aniso_U_22
_atom_site_aniso_U_33
_atom_site_aniso_U_23
_atom_site_aniso_U_13
_atom_site_aniso_U_12
C1 0.0198(14) 0.0437(17) 0.0280(15) -0.0017(12) 0.0080(11) -0.0011(12)
C2 0.0190(13) 0.0338(15) 0.0264(14) 0.0010(11) 0.0063(11) 0.0000(10)
C3 0.0232(13) 0.0276(14) 0.0248(14) 0.0021(11) 0.0052(10) -0.0003(11)
C4 0.0263(14) 0.0322(15) 0.0252(14) 0.0033(11) 0.0056(11) 0.0020(11)
C5 0.0301(16) 0.058(2) 0.0316(17) 0.0128(14) 0.0049(13) 0.0053(14)
C6 0.0420(19) 0.065(2) 0.0305(17) 0.0061(16) -0.0024(14) 0.0115(17)
C7 0.064(2) 0.063(2) 0.0254(17) 0.0122(15) 0.0099(16) 0.0045(19)
C8 0.052(2) 0.094(3) 0.0348(19) 0.0121(19) 0.0158(17) -0.018(2)
C9 0.0299(16) 0.071(2) 0.0302(16) 0.0062(15) 0.0060(13) -0.0102(15)
C10 0.0205(13) 0.0284(14) 0.0239(14) 0.0005(11) 0.0030(10) -0.0014(10)
C11 0.0216(13) 0.0326(15) 0.0266(15) 0.0082(11) 0.0024(11) -0.0027(11)
C12 0.0255(14) 0.0381(16) 0.0222(14) 0.0047(11) 0.0047(11) -0.0016(11)
C13 0.0239(14) 0.0319(15) 0.0340(16) 0.0032(12) 0.0020(11) -0.0027(11)
C14 0.0295(15) 0.0321(16) 0.0407(17) 0.0080(13) 0.0015(13) -0.0064(12)
C15 0.062(3) 0.064(3) 0.071(3) 0.005(2) 0.028(2) -0.023(2)
C16 0.103(4) 0.077(3) 0.119(5) 0.011(3) 0.040(4) -0.055(3)
C17 0.104(4) 0.060(3) 0.119(5) 0.003(3) -0.010(4) -0.047(3)
C18 0.094(3) 0.043(2) 0.069(3) -0.005(2) -0.019(2) -0.010(2)
C19 0.050(2) 0.0399(19) 0.0427(19) 0.0007(15) -0.0042(15) -0.0016(15)
C20 0.047(2) 0.097(3) 0.034(2) 0.0015(19) 0.0060(16) -0.015(2)
C21 0.047(2) 0.158(5) 0.032(2) -0.010(3) 0.0033(17) -0.026(3)
C22 0.056(3) 0.172(6) 0.056(3) -0.058(4) 0.010(2) -0.037(3)
C23 0.050(2) 0.105(4) 0.073(3) -0.052(3) 0.024(2) -0.028(2)
C24 0.090(4) 0.130(6) 0.142(6) -0.099(5) 0.039(4) -0.046(4)
C25 0.107(5) 0.075(4) 0.170(7) -0.072(4) 0.049(5) -0.019(3)
C26 0.073(3) 0.051(3) 0.121(4) -0.023(3) 0.047(3) -0.005(2)
C27 0.114(5) 0.053(3) 0.151(6) -0.006(4) 0.067(4) 0.020(3)
C28 0.103(4) 0.072(3) 0.111(4) 0.018(3) 0.040(3) 0.043(3)
C29 0.074(3) 0.065(3) 0.073(3) 0.006(2) 0.020(2) 0.028(2)
C30 0.0335(18) 0.067(2) 0.053(2) -0.0269(19) 0.0193(16) -0.0196(17)
C31 0.041(2) 0.051(2) 0.075(3) -0.0188(19) 0.0326(19) -0.0090(16)
N1 0.0206(11) 0.0350(13) 0.0262(12) 0.0023(10) 0.0048(9) 0.0000(10)
N2 0.0216(11) 0.0311(12) 0.0246(12) 0.0042(9) 0.0052(9) -0.0018(9)
N3 0.0352(14) 0.0608(19) 0.0332(15) -0.0068(13) 0.0106(11) -0.0121(13)
N4 0.0420(16) 0.0483(17) 0.0516(18) -0.0021(14) 0.0163(13) 0.0079(13)
O1 0.0231(10) 0.0615(15) 0.0378(12) 0.0206(10) 0.0089(9) 0.0011(10)
O2 0.0192(10) 0.0715(16) 0.0304(11) 0.0113(10) 0.0046(8) -0.0024(9)
O3 0.0321(11) 0.0554(13) 0.0256(11) 0.0073(10) -0.0008(8) -0.0043(10)
O4 0.0206(10) 0.0585(14) 0.0353(12) 0.0110(10) 0.0069(9) 0.0034(9)
O5 0.0491(14) 0.0469(13) 0.0381(13) -0.0064(10) 0.0120(10) -0.0075(11)
O6 0.0311(11) 0.0484(13) 0.0447(13) 0.0004(10) 0.0130(9) -0.0133(10)
Tb1 0.01656(7) 0.03713(9) 0.02135(8) 0.00081(5) 0.00417(5) -0.00251(5)

loop_
_atom_type_symbol
_atom_type_description
_atom_type_scat_dispersion_real
_atom_type_scat_dispersion_imag
_atom_type_scat_source
C C 0.0033 0.0016 'International Tables Vol C Tables 4.2.6.8 and 6.1.1.4'
H H 0.0000 0.0000 'International Tables Vol C Tables 4.2.6.8 and 6.1.1.4'
N N 0.0061 0.0033 'International Tables Vol C Tables 4.2.6.8 and 6.1.1.4'
O O 0.0106 0.0060 'International Tables Vol C Tables 4.2.6.8 and 6.1.1.4'
Tb Tb -0.1723 4.1537 'International Tables Vol C Tables 4.2.6.8 and 6.1.1.4'

loop_
_geom_angle_atom_site_label_1
_geom_angle_atom_site_label_2
_geom_angle_atom_site_label_3
_geom_angle
_geom_angle_site_symmetry_1
_geom_angle_site_symmetry_3
O1 C1 O2 122.3(3) . .
O1 C1 C2 117.7(2) . .
O2 C1 C2 120.0(3) . .
O1 C1 Tb1 61.11(14) . .
O2 C1 Tb1 61.22(14) . .
C2 C1 Tb1 178.4(2) . .
N1 C2 C12 122.5(2) . .
N1 C2 C1 116.6(2) . .
C12 C2 C1 120.9(2) . .
N1 C3 N2 125.8(2) . .
N1 C3 C4 116.9(2) . .
N2 C3 C4 117.4(2) . .
C5 C4 C9 118.3(3) . .
C5 C4 C3 120.0(2) . .
C9 C4 C3 121.7(2) . .
C6 C5 C4 121.2(3) . .
C6 C5 H5 119.4 . .
C4 C5 H5 119.4 . .
C7 C6 C5 120.3(3) . .
C7 C6 H6 119.8 . .
C5 C6 H6 119.8 . .
C8 C7 C6 119.0(3) . .
C8 C7 H7 120.5 . .
C6 C7 H7 120.5 . .
C7 C8 C9 121.1(3) . .
C7 C8 H8 119.4 . .
C9 C8 H8 119.4 . .
C4 C9 C8 119.9(3) . .
C4 C9 H9 120.0 . .
C8 C9 H9 120.0 . .
N2 C10 C12 122.5(2) . .
N2 C10 C11 116.8(2) . .
C12 C10 C11 120.6(2) . .
O3 C11 O4 125.7(2) . .
O3 C11 C10 116.6(2) . .
O4 C11 C10 117.7(2) . .
C2 C12 C10 116.2(2) . .
C2 C12 H12 121.9 . .
C10 C12 H12 121.9 . .
O6 C13 O5 125.3(3) . .
O6 C13 C14 117.3(3) . .
O5 C13 C14 117.4(3) . .
C19 C14 C15 119.3(3) . .
C19 C14 C13 120.3(3) . .
C15 C14 C13 120.4(3) . .
C14 C15 C16 119.2(4) . .
C14 C15 H15 120.4 . .
C16 C15 H15 120.4 . .
C17 C16 C15 120.8(4) . .
C17 C16 H16 119.6 . .
C15 C16 H16 119.6 . .
C16 C17 C18 121.5(4) . .
C16 C17 H17 119.3 . .
C18 C17 H17 119.3 . .
C17 C18 C19 118.6(4) . .
C17 C18 H18 120.7 . .
C19 C18 H18 120.7 . .
C14 C19 C18 120.7(4) . .
C14 C19 H19 119.7 . .
C18 C19 H19 119.7 . .
N3 C20 C21 123.0(5) . .
N3 C20 H20 118.5 . .
C21 C20 H20 118.5 . .
C22 C21 C20 119.0(5) . .
C22 C21 H21 120.5 . .
C20 C21 H21 120.5 . .
C21 C22 C23 120.6(4) . .
C21 C22 H22 119.7 . .
C23 C22 H22 119.7 . .
C22 C23 C24 123.9(5) . .
C22 C23 C30 117.1(5) . .
C24 C23 C30 119.0(5) . .
C25 C24 C23 121.3(5) . .
C25 C24 H24 119.3 . .
C23 C24 H24 119.3 . .
C24 C25 C26 121.3(6) . .
C24 C25 H25 119.4 . .
C26 C25 H25 119.4 . .
C27 C26 C31 116.7(5) . .
C27 C26 C25 124.0(5) . .
C31 C26 C25 119.3(5) . .
C28 C27 C26 121.0(5) . .
C28 C27 H27 119.5 . .
C26 C27 H27 119.5 . .
C27 C28 C29 119.1(5) . .
C27 C28 H28 120.5 . .
C29 C28 H28 120.5 . .
N4 C29 C28 122.5(5) . .
N4 C29 H29 118.7 . .
C28 C29 H29 118.7 . .
N3 C30 C23 121.9(4) . .
N3 C30 C31 118.5(3) . .
C23 C30 C31 119.6(4) . .
N4 C31 C26 122.6(4) . .
N4 C31 C30 118.1(3) . .
C26 C31 C30 119.2(4) . .
C3 N1 C2 116.5(2) . .
C10 N2 C3 116.6(2) . .
C20 N3 C30 118.3(3) . .
C20 N3 Tb1 122.1(3) . .
C30 N3 Tb1 119.6(2) . .
C29 N4 C31 118.0(3) . .
C29 N4 Tb1 122.7(3) . .
C31 N4 Tb1 118.7(2) . .
C1 O1 Tb1 92.11(16) . .
C1 O2 Tb1 91.98(17) . .
C11 O3 Tb1 158.1(2) . 3_767
C11 O4 Tb1 122.46(17) . 1_655
C13 O5 Tb1 138.63(19) . .
C13 O6 Tb1 145.8(2) . 3_667
O5 Tb1 O3 77.29(8) . 3_767
O5 Tb1 O6 124.72(8) . 3_667
O3 Tb1 O6 79.88(7) 3_767 3_667
O5 Tb1 O4 78.48(8) . 1_455
O3 Tb1 O4 125.29(7) 3_767 1_455
O6 Tb1 O4 75.13(7) 3_667 1_455
O5 Tb1 O1 78.44(8) . .
O3 Tb1 O1 81.58(7) 3_767 .
O6 Tb1 O1 145.47(7) 3_667 .
O4 Tb1 O1 138.76(7) 1_455 .
O5 Tb1 O2 79.63(8) . .
O3 Tb1 O2 132.77(7) 3_767 .
O6 Tb1 O2 145.74(7) 3_667 .
O4 Tb1 O2 88.84(7) 1_455 .
O1 Tb1 O2 53.58(7) . .
O5 Tb1 N3 143.53(9) . .
O3 Tb1 N3 139.18(9) 3_767 .
O6 Tb1 N3 73.77(8) 3_667 .
O4 Tb1 N3 77.12(8) 1_455 .
O1 Tb1 N3 103.28(8) . .
O2 Tb1 N3 73.21(8) . .
O5 Tb1 N4 146.68(9) . .
O3 Tb1 N4 78.71(9) 3_767 .
O6 Tb1 N4 72.51(8) 3_667 .
O4 Tb1 N4 134.71(9) 1_455 .
O1 Tb1 N4 75.45(8) . .
O2 Tb1 N4 100.62(8) . .
N3 Tb1 N4 64.01(9) . .
O5 Tb1 C1 77.35(8) . .
O3 Tb1 C1 107.24(8) 3_767 .
O6 Tb1 C1 157.92(8) 3_667 .
O4 Tb1 C1 114.09(8) 1_455 .
O1 Tb1 C1 26.78(7) . .
O2 Tb1 C1 26.81(7) . .
N3 Tb1 C1 88.40(8) . .
N4 Tb1 C1 88.15(9) . .

loop_
_geom_bond_atom_site_label_1
_geom_bond_atom_site_label_2
_geom_bond_distance
_geom_bond_site_symmetry_2
C1 O1 1.254(3) .
C1 O2 1.255(3) .
C1 C2 1.518(4) .
C1 Tb1 2.781(3) .
C2 N1 1.338(3) .
C2 C12 1.387(4) .
C3 N1 1.336(3) .
C3 N2 1.341(3) .
C3 C4 1.485(4) .
C4 C5 1.378(4) .
C4 C9 1.380(4) .
C5 C6 1.377(4) .
C5 H5 0.9300 .
C6 C7 1.367(5) .
C6 H6 0.9300 .
C7 C8 1.366(5) .
C7 H7 0.9300 .
C8 C9 1.387(4) .
C8 H8 0.9300 .
C9 H9 0.9300 .
C10 N2 1.334(3) .
C10 C12 1.389(3) .
C10 C11 1.520(3) .
C11 O3 1.246(3) .
C11 O4 1.249(3) .
C12 H12 0.9300 .
C13 O6 1.249(3) .
C13 O5 1.253(3) .
C13 C14 1.501(4) .
C14 C19 1.381(4) .
C14 C15 1.384(4) .
C15 C16 1.384(6) .
C15 H15 0.9300 .
C16 C17 1.346(7) .
C16 H16 0.9300 .
C17 C18 1.365(7) .
C17 H17 0.9300 .
C18 C19 1.391(5) .
C18 H18 0.9300 .
C19 H19 0.9300 .
C20 N3 1.318(5) .
C20 C21 1.406(5) .
C20 H20 0.9300 .
C21 C22 1.326(8) .
C21 H21 0.9300 .
C22 C23 1.397(7) .
C22 H22 0.9300 .
C23 C24 1.408(8) .
C23 C30 1.418(5) .
C24 C25 1.342(9) .
C24 H24 0.9300 .
C25 C26 1.425(7) .
C25 H25 0.9300 .
C26 C27 1.398(7) .
C26 C31 1.400(6) .
C27 C28 1.338(7) .
C27 H27 0.9300 .
C28 C29 1.404(6) .
C28 H28 0.9300 .
C29 N4 1.322(5) .
C29 H29 0.9300 .
C30 N3 1.347(4) .
C30 C31 1.430(5) .
C31 N4 1.366(4) .
N3 Tb1 2.563(3) .
N4 Tb1 2.567(3) .
O1 Tb1 2.437(2) .
O2 Tb1 2.439(2) .
O3 Tb1 2.3063(19) 3_767
O4 Tb1 2.351(2) 1_655
O5 Tb1 2.304(2) .
O6 Tb1 2.3351(19) 3_667
Tb1 O3 2.3063(19) 3_767
Tb1 O6 2.3351(19) 3_667
Tb1 O4 2.351(2) 1_455
